data_2236662
loop_
_publ_author_name
'Su, Bi-yun'
'Li, Lei'
'Wang, Jia-Xiang'
'Li, Xuan-Yan'

_publ_section_title
;
 2,4,6-Trimethyl-<i>N</i>-[1-(1<i>H</i>-pyrrol-2-yl)ethylidene]aniline
;
_journal_coeditor_code TK5142
_journal_issue 10
_journal_name_full 'Acta Crystallographica Section E'
_journal_page_first o2889
_journal_paper_doi 10.1107/S1600536812037774
_journal_volume 68
_journal_year 2012
_chemical_formula_moiety 'C15 H18 N2'
_chemical_formula_sum 'C15 H18 N2'
_chemical_formula_weight 226.31
_chemical_name_common
;
2-{1-[(2,4,6-trimethylphenyl)imino]ethyl}pyrrole
;
_chemical_name_systematic
;
2,4,6-Trimethyl-<i>N</i>-[1-(1<i>H</i>-pyrrol-2-yl)ethylidene]aniline
;
_space_group_IT_number 15
_symmetry_cell_setting monoclinic
_symmetry_space_group_name_Hall '-C 2yc'
_symmetry_space_group_name_H-M 'C 1 2/c 1'
_atom_sites_solution_hydrogens geom
_atom_sites_solution_primary direct
_atom_sites_solution_secondary difmap
_audit_creation_method SHELXL-97
_cell_angle_alpha 90.00
_cell_angle_beta 119.940(2)
_cell_angle_gamma 90.00
_cell_formula_units_Z 16
_cell_length_a 29.848(4)
_cell_length_b 7.9668(11)
_cell_length_c 26.325(4)
_cell_measurement_temperature 296(2)
_cell_measurement_theta_max 26.75
_cell_measurement_theta_min 2.68
_cell_volume 5424.5(13)
_computing_cell_refinement 'SAINT (Bruker, 2008)'
_computing_data_collection 'APEX2 (Bruker, 2008)'
_computing_data_reduction 'SAINT (Bruker, 2008)'
_computing_molecular_graphics 'SHELXTL (Sheldrick, 2008)'
_computing_publication_material 'publCIF (Westrip, 2010)'
_computing_structure_refinement 'SHELXL97 (Sheldrick, 2008)'
_computing_structure_solution 'SHELXS97 (Sheldrick, 2008)'
_diffrn_ambient_temperature 296(2)
_diffrn_measured_fraction_theta_full 0.983
_diffrn_measured_fraction_theta_max 0.983
_diffrn_measurement_device_type 'Bruker APEXII CCD'
_diffrn_measurement_method '\f and \w scans'
_diffrn_radiation_monochromator graphite
_diffrn_radiation_source 'fine-focus sealed tube'
_diffrn_radiation_type MoK\a
_diffrn_radiation_wavelength 0.71073
_diffrn_reflns_av_R_equivalents 0.0538
_diffrn_reflns_av_sigmaI/netI 0.0753
_diffrn_reflns_limit_h_max 37
_diffrn_reflns_limit_h_min -37
_diffrn_reflns_limit_k_max 9
_diffrn_reflns_limit_k_min -10
_diffrn_reflns_limit_l_max 33
_diffrn_reflns_limit_l_min -29
_diffrn_reflns_number 14702
_diffrn_reflns_theta_full 26.75
_diffrn_reflns_theta_max 26.75
_diffrn_reflns_theta_min 2.68
_diffrn_standards_interval_count 0.0538
_diffrn_standards_interval_time 0.0430
_diffrn_standards_number 14698
_exptl_absorpt_coefficient_mu 0.066
_exptl_absorpt_correction_T_max 0.9881
_exptl_absorpt_correction_T_min 0.9762
_exptl_absorpt_correction_type multi-scan
_exptl_absorpt_process_details '(SADABS; Bruker, 2008)'
_exptl_crystal_colour colourless
_exptl_crystal_density_diffrn 1.108
_exptl_crystal_density_method 'not measured'
_exptl_crystal_description block
_exptl_crystal_F_000 1952
_exptl_crystal_size_max 0.37
_exptl_crystal_size_mid 0.24
_exptl_crystal_size_min 0.18
_refine_diff_density_max 0.184
_refine_diff_density_min -0.141
_refine_ls_extinction_coef 0.0019(3)
_refine_ls_extinction_expression Fc^*^=kFc[1+0.001xFc^2^\l^3^/sin(2\q)]^-1/4^
_refine_ls_extinction_method 'SHELXL97 (Sheldrick, 2008)'
_refine_ls_goodness_of_fit_ref 0.988
_refine_ls_hydrogen_treatment constr
_refine_ls_matrix_type full
_refine_ls_number_parameters 316
_refine_ls_number_reflns 5675
_refine_ls_number_restraints 0
_refine_ls_restrained_S_all 0.988
_refine_ls_R_factor_all 0.1255
_refine_ls_R_factor_gt 0.0568
_refine_ls_shift/su_max 0.028
_refine_ls_shift/su_mean 0.001
_refine_ls_structure_factor_coef Fsqd
_refine_ls_weighting_details 'calc w=1/[\s^2^(Fo^2^)+(0.0600P)^2^+0.9500P] where P=(Fo^2^+2Fc^2^)/3'
_refine_ls_weighting_scheme calc
_refine_ls_wR_factor_gt 0.1300
_refine_ls_wR_factor_ref 0.1592
_reflns_number_gt 2837
_reflns_number_total 5675
_reflns_threshold_expression I>2\s(I)
_cod_data_source_file tk5142.cif
_cod_data_source_block I
_cod_original_cell_volume 5424.6(13)
_cod_original_sg_symbol_H-M 'C 2/c'
_cod_database_code 2236662
_cod_database_fobs_code 2236662

loop_
_symmetry_equiv_pos_as_xyz
'x, y, z'
'-x, y, -z+1/2'
'x+1/2, y+1/2, z'
'-x+1/2, y+1/2, -z+1/2'
'-x, -y, -z'
'x, -y, z-1/2'
'-x+1/2, -y+1/2, -z'
'x+1/2, -y+1/2, z-1/2'

loop_
_atom_site_type_symbol
_atom_site_label
_atom_site_fract_x
_atom_site_fract_y
_atom_site_fract_z
_atom_site_U_iso_or_equiv
_atom_site_adp_type
_atom_site_calc_flag
_atom_site_refinement_flags
_atom_site_occupancy
_atom_site_symmetry_multiplicity
N N1 0.17414(8) -0.0243(2) 0.55671(9) 0.0611(6) Uani d . 1 1
H H1 0.1455 0.0292 0.5365 0.073 Uiso calc R 1 1
N N2 0.14363(7) 0.1397(2) 0.62945(8) 0.0530(5) Uani d . 1 1
N N3 0.03652(7) 0.2001(2) 0.52301(9) 0.0578(5) Uani d . 1 1
H H3 0.0668 0.1573 0.5437 0.069 Uiso calc R 1 1
N N4 0.08934(7) 0.1824(2) 0.45990(8) 0.0541(5) Uani d . 1 1
C C1 0.19777(11) -0.1177(3) 0.53393(13) 0.0735(8) Uani d . 1 1
H H1A 0.1860 -0.1334 0.4942 0.088 Uiso calc R 1 1
C C2 0.24147(12) -0.1846(3) 0.57869(14) 0.0759(8) Uani d . 1 1
H H2 0.2647 -0.2551 0.5754 0.091 Uiso calc R 1 1
C C3 0.24487(10) -0.1272(3) 0.63084(12) 0.0655(7) Uani d . 1 1
H H3A 0.2712 -0.1520 0.6686 0.079 Uiso calc R 1 1
C C4 0.20241(9) -0.0274(3) 0.61649(11) 0.0523(6) Uani d . 1 1
C C5 0.18741(9) 0.0629(3) 0.65329(10) 0.0499(6) Uani d . 1 1
C C6 0.22526(10) 0.0608(3) 0.71790(10) 0.0679(7) Uani d . 1 1
H H6A 0.2153 0.1429 0.7371 0.102 Uiso calc R 1 1
H H6B 0.2592 0.0866 0.7246 0.102 Uiso calc R 1 1
H H6C 0.2255 -0.0485 0.7334 0.102 Uiso calc R 1 1
C C7 0.12933(8) 0.2298(3) 0.66607(9) 0.0461(6) Uani d . 1 1
C C8 0.10410(9) 0.1483(3) 0.69156(10) 0.0538(6) Uani d . 1 1
C C9 0.08898(9) 0.2413(3) 0.72524(10) 0.0576(7) Uani d . 1 1
H H9 0.0721 0.1869 0.7422 0.069 Uiso calc R 1 1
C C10 0.09813(9) 0.4116(3) 0.73436(10) 0.0551(6) Uani d . 1 1
C C11 0.12191(9) 0.4894(3) 0.70688(10) 0.0545(6) Uani d . 1 1
H H11 0.1281 0.6042 0.7122 0.065 Uiso calc R 1 1
C C12 0.13682(8) 0.4037(3) 0.67175(10) 0.0460(6) Uani d . 1 1
C C13 0.09381(12) -0.0379(3) 0.68352(13) 0.0818(9) Uani d . 1 1
H H13A 0.0751 -0.0717 0.7027 0.123 Uiso calc R 1 1
H H13B 0.1261 -0.0973 0.7003 0.123 Uiso calc R 1 1
H H13C 0.0737 -0.0632 0.6425 0.123 Uiso calc R 1 1
C C14 0.08290(12) 0.5089(3) 0.77271(13) 0.0853(9) Uani d . 1 1
H H14A 0.0486 0.4771 0.7635 0.128 Uiso calc R 1 1
H H14B 0.0837 0.6270 0.7658 0.128 Uiso calc R 1 1
H H14C 0.1067 0.4845 0.8132 0.128 Uiso calc R 1 1
C C15 0.16042(10) 0.4941(3) 0.64095(12) 0.0648(7) Uani d . 1 1
H H15A 0.1586 0.6130 0.6456 0.097 Uiso calc R 1 1
H H15B 0.1418 0.4664 0.6000 0.097 Uiso calc R 1 1
H H15C 0.1959 0.4609 0.6575 0.097 Uiso calc R 1 1
C C16 0.00067(10) 0.2114(3) 0.53974(12) 0.0686(8) Uani d . 1 1
H H16 0.0047 0.1752 0.5754 0.082 Uiso calc R 1 1
C C17 -0.04220(10) 0.2844(3) 0.49581(12) 0.0675(7) Uani d . 1 1
H H17 -0.0729 0.3060 0.4956 0.081 Uiso calc R 1 1
C C18 -0.03163(9) 0.3212(3) 0.45087(11) 0.0633(7) Uani d . 1 1
H H18 -0.0539 0.3733 0.4155 0.076 Uiso calc R 1 1
C C19 0.01769(9) 0.2664(3) 0.46857(10) 0.0477(6) Uani d . 1 1
C C20 0.04682(9) 0.2658(3) 0.43821(10) 0.0513(6) Uani d . 1 1
C C21 0.02468(10) 0.3648(4) 0.38190(12) 0.0747(8) Uani d . 1 1
H H21A 0.0480 0.3599 0.3668 0.112 Uiso calc R 1 1
H H21B 0.0200 0.4796 0.3894 0.112 Uiso calc R 1 1
H H21C -0.0081 0.3180 0.3537 0.112 Uiso calc R 1 1
C C22 0.11795(9) 0.1761(3) 0.42984(10) 0.0496(6) Uani d . 1 1
C C23 0.10903(9) 0.0452(3) 0.39048(11) 0.0588(7) Uani d . 1 1
C C24 0.14020(10) 0.0325(3) 0.36587(11) 0.0628(7) Uani d . 1 1
H H24 0.1343 -0.0543 0.3396 0.075 Uiso calc R 1 1
C C25 0.17990(9) 0.1440(3) 0.37872(11) 0.0573(6) Uani d . 1 1
C C26 0.18833(10) 0.2692(3) 0.41837(12) 0.0631(7) Uani d . 1 1
H H26 0.2153 0.3441 0.4281 0.076 Uiso calc R 1 1
C C27 0.15826(9) 0.2884(3) 0.44436(11) 0.0560(6) Uani d . 1 1
C C28 0.06663(12) -0.0811(4) 0.37605(15) 0.0992(11) Uani d . 1 1
H H28A 0.0669 -0.1642 0.3498 0.149 Uiso calc R 1 1
H H28B 0.0338 -0.0249 0.3577 0.149 Uiso calc R 1 1
H H28C 0.0722 -0.1344 0.4114 0.149 Uiso calc R 1 1
C C29 0.21288(11) 0.1278(4) 0.35027(13) 0.0861(9) Uani d . 1 1
H H29A 0.2454 0.1833 0.3740 0.129 Uiso calc R 1 1
H H29B 0.1954 0.1786 0.3121 0.129 Uiso calc R 1 1
H H29C 0.2189 0.0112 0.3466 0.129 Uiso calc R 1 1
C C30 0.16873(12) 0.4276(4) 0.48756(14) 0.0938(10) Uani d . 1 1
H H30A 0.1422 0.5113 0.4698 0.141 Uiso calc R 1 1
H H30B 0.2017 0.4773 0.4989 0.141 Uiso calc R 1 1
H H30C 0.1690 0.3828 0.5216 0.141 Uiso calc R 1 1

loop_
_atom_site_aniso_label
_atom_site_aniso_U_11
_atom_site_aniso_U_22
_atom_site_aniso_U_33
_atom_site_aniso_U_12
_atom_site_aniso_U_13
_atom_site_aniso_U_23
N1 0.0641(14) 0.0634(13) 0.0535(13) 0.0138(10) 0.0275(12) -0.0060(11)
N2 0.0544(13) 0.0537(12) 0.0478(12) 0.0072(10) 0.0231(10) -0.0029(9)
N3 0.0505(12) 0.0746(14) 0.0548(13) 0.0111(10) 0.0311(11) 0.0053(11)
N4 0.0511(12) 0.0681(13) 0.0496(12) 0.0031(10) 0.0302(11) -0.0017(10)
C1 0.086(2) 0.0714(18) 0.0683(19) 0.0134(16) 0.0419(18) -0.0145(15)
C2 0.080(2) 0.0676(18) 0.091(2) 0.0182(15) 0.051(2) -0.0020(17)
C3 0.0669(17) 0.0607(16) 0.0685(18) 0.0152(14) 0.0334(15) 0.0070(14)
C4 0.0565(15) 0.0469(14) 0.0550(16) 0.0057(11) 0.0290(13) 0.0022(12)
C5 0.0534(15) 0.0474(13) 0.0476(14) 0.0027(12) 0.0243(13) 0.0019(11)
C6 0.0625(17) 0.0840(19) 0.0529(16) 0.0136(14) 0.0256(14) 0.0061(14)
C7 0.0441(13) 0.0492(14) 0.0386(13) 0.0055(11) 0.0157(11) -0.0008(11)
C8 0.0566(15) 0.0509(15) 0.0505(15) -0.0007(12) 0.0241(13) 0.0010(12)
C9 0.0607(16) 0.0672(17) 0.0491(15) 0.0000(13) 0.0306(13) 0.0087(13)
C10 0.0570(15) 0.0602(16) 0.0479(15) 0.0095(12) 0.0261(13) -0.0007(12)
C11 0.0569(15) 0.0461(14) 0.0578(16) 0.0020(11) 0.0266(14) -0.0009(12)
C12 0.0416(13) 0.0491(14) 0.0447(13) 0.0073(10) 0.0196(11) 0.0050(11)
C13 0.102(2) 0.0559(17) 0.093(2) -0.0117(16) 0.052(2) -0.0010(16)
C14 0.106(2) 0.093(2) 0.074(2) 0.0111(18) 0.058(2) -0.0090(17)
C15 0.0612(16) 0.0644(17) 0.0787(19) 0.0026(13) 0.0422(16) 0.0043(14)
C16 0.0639(18) 0.091(2) 0.0681(18) 0.0114(15) 0.0458(17) 0.0108(16)
C17 0.0550(17) 0.088(2) 0.0724(19) 0.0064(14) 0.0413(16) -0.0015(16)
C18 0.0501(15) 0.0796(18) 0.0580(16) 0.0102(13) 0.0253(14) 0.0041(14)
C19 0.0461(14) 0.0558(14) 0.0424(14) -0.0003(11) 0.0231(12) -0.0013(12)
C20 0.0483(15) 0.0582(15) 0.0469(14) -0.0026(12) 0.0235(12) -0.0047(12)
C21 0.0650(18) 0.096(2) 0.0638(18) 0.0155(15) 0.0324(15) 0.0206(16)
C22 0.0490(14) 0.0601(15) 0.0439(13) 0.0045(12) 0.0263(12) 0.0000(12)
C23 0.0562(15) 0.0745(17) 0.0548(15) -0.0115(13) 0.0345(14) -0.0128(14)
C24 0.0662(17) 0.0772(18) 0.0537(16) -0.0068(14) 0.0364(15) -0.0142(14)
C25 0.0545(16) 0.0723(17) 0.0547(16) 0.0036(13) 0.0344(14) 0.0014(14)
C26 0.0566(16) 0.0676(17) 0.0726(18) -0.0109(13) 0.0378(15) -0.0057(15)
C27 0.0519(15) 0.0628(16) 0.0556(15) -0.0032(12) 0.0284(13) -0.0073(13)
C28 0.098(2) 0.111(2) 0.117(3) -0.046(2) 0.074(2) -0.049(2)
C29 0.083(2) 0.110(2) 0.093(2) -0.0015(18) 0.064(2) 0.0007(19)
C30 0.091(2) 0.093(2) 0.108(3) -0.0230(18) 0.058(2) -0.042(2)

loop_
_atom_type_symbol
_atom_type_description
_atom_type_scat_dispersion_real
_atom_type_scat_dispersion_imag
_atom_type_scat_source
C C 0.0033 0.0016 'International Tables Vol C Tables 4.2.6.8 and 6.1.1.4'
H H 0.0000 0.0000 'International Tables Vol C Tables 4.2.6.8 and 6.1.1.4'
N N 0.0061 0.0033 'International Tables Vol C Tables 4.2.6.8 and 6.1.1.4'

loop_
_geom_angle_atom_site_label_1
_geom_angle_atom_site_label_2
_geom_angle_atom_site_label_3
_geom_angle
C1 N1 C4 110.0(2)
C1 N1 H1 125.0
C4 N1 H1 125.0
C5 N2 C7 118.86(19)
C16 N3 C19 109.9(2)
C16 N3 H3 125.0
C19 N3 H3 125.0
C20 N4 C22 120.2(2)
N1 C1 C2 108.6(2)
N1 C1 H1A 125.7
C2 C1 H1A 125.7
C1 C2 C3 106.9(2)
C1 C2 H2 126.5
C3 C2 H2 126.5
C4 C3 C2 108.2(3)
C4 C3 H3A 125.9
C2 C3 H3A 125.9
N1 C4 C3 106.3(2)
N1 C4 C5 122.9(2)
C3 C4 C5 130.7(2)
N2 C5 C4 119.2(2)
N2 C5 C6 124.4(2)
C4 C5 C6 116.4(2)
C5 C6 H6A 109.5
C5 C6 H6B 109.5
H6A C6 H6B 109.5
C5 C6 H6C 109.5
H6A C6 H6C 109.5
H6B C6 H6C 109.5
C8 C7 C12 120.3(2)
C8 C7 N2 120.5(2)
C12 C7 N2 119.0(2)
C9 C8 C7 118.9(2)
C9 C8 C13 120.3(2)
C7 C8 C13 120.8(2)
C10 C9 C8 122.3(2)
C10 C9 H9 118.8
C8 C9 H9 118.8
C9 C10 C11 117.2(2)
C9 C10 C14 121.4(2)
C11 C10 C14 121.4(2)
C12 C11 C10 123.0(2)
C12 C11 H11 118.5
C10 C11 H11 118.5
C11 C12 C7 118.1(2)
C11 C12 C15 121.2(2)
C7 C12 C15 120.8(2)
C8 C13 H13A 109.5
C8 C13 H13B 109.5
H13A C13 H13B 109.5
C8 C13 H13C 109.5
H13A C13 H13C 109.5
H13B C13 H13C 109.5
C10 C14 H14A 109.5
C10 C14 H14B 109.5
H14A C14 H14B 109.5
C10 C14 H14C 109.5
H14A C14 H14C 109.5
H14B C14 H14C 109.5
C12 C15 H15A 109.5
C12 C15 H15B 109.5
H15A C15 H15B 109.5
C12 C15 H15C 109.5
H15A C15 H15C 109.5
H15B C15 H15C 109.5
N3 C16 C17 108.4(2)
N3 C16 H16 125.8
C17 C16 H16 125.8
C16 C17 C18 107.2(2)
C16 C17 H17 126.4
C18 C17 H17 126.4
C19 C18 C17 107.6(2)
C19 C18 H18 126.2
C17 C18 H18 126.2
N3 C19 C18 106.88(19)
N3 C19 C20 122.4(2)
C18 C19 C20 130.7(2)
N4 C20 C19 119.3(2)
N4 C20 C21 123.9(2)
C19 C20 C21 116.9(2)
C20 C21 H21A 109.5
C20 C21 H21B 109.5
H21A C21 H21B 109.5
C20 C21 H21C 109.5
H21A C21 H21C 109.5
H21B C21 H21C 109.5
C27 C22 C23 120.1(2)
C27 C22 N4 120.0(2)
C23 C22 N4 119.5(2)
C24 C23 C22 118.7(2)
C24 C23 C28 120.7(2)
C22 C23 C28 120.6(2)
C23 C24 C25 122.4(2)
C23 C24 H24 118.8
C25 C24 H24 118.8
C26 C25 C24 117.5(2)
C26 C25 C29 121.4(2)
C24 C25 C29 121.0(2)
C25 C26 C27 122.6(2)
C25 C26 H26 118.7
C27 C26 H26 118.7
C26 C27 C22 118.6(2)
C26 C27 C30 120.9(2)
C22 C27 C30 120.4(2)
C23 C28 H28A 109.5
C23 C28 H28B 109.5
H28A C28 H28B 109.5
C23 C28 H28C 109.5
H28A C28 H28C 109.5
H28B C28 H28C 109.5
C25 C29 H29A 109.5
C25 C29 H29B 109.5
H29A C29 H29B 109.5
C25 C29 H29C 109.5
H29A C29 H29C 109.5
H29B C29 H29C 109.5
C27 C30 H30A 109.5
C27 C30 H30B 109.5
H30A C30 H30B 109.5
C27 C30 H30C 109.5
H30A C30 H30C 109.5
H30B C30 H30C 109.5

loop_
_geom_bond_atom_site_label_1
_geom_bond_atom_site_label_2
_geom_bond_distance
N1 C1 1.354(3)
N1 C4 1.365(3)
N1 H1 0.8600
N2 C5 1.287(3)
N2 C7 1.427(3)
N3 C16 1.348(3)
N3 C19 1.358(3)
N3 H3 0.8600
N4 C20 1.286(3)
N4 C22 1.426(3)
C1 C2 1.356(4)
C1 H1A 0.9300
C2 C3 1.402(3)
C2 H2 0.9300
C3 C4 1.380(3)
C3 H3A 0.9300
C4 C5 1.445(3)
C5 C6 1.500(3)
C6 H6A 0.9600
C6 H6B 0.9600
C6 H6C 0.9600
C7 C8 1.394(3)
C7 C12 1.400(3)
C8 C9 1.392(3)
C8 C13 1.508(3)
C9 C10 1.381(3)
C9 H9 0.9300
C10 C11 1.387(3)
C10 C14 1.512(3)
C11 C12 1.389(3)
C11 H11 0.9300
C12 C15 1.498(3)
C13 H13A 0.9600
C13 H13B 0.9600
C13 H13C 0.9600
C14 H14A 0.9600
C14 H14B 0.9600
C14 H14C 0.9600
C15 H15A 0.9600
C15 H15B 0.9600
C15 H15C 0.9600
C16 C17 1.355(4)
C16 H16 0.9300
C17 C18 1.399(3)
C17 H17 0.9300
C18 C19 1.375(3)
C18 H18 0.9300
C19 C20 1.445(3)
C20 C21 1.510(3)
C21 H21A 0.9600
C21 H21B 0.9600
C21 H21C 0.9600
C22 C27 1.391(3)
C22 C23 1.399(3)
C23 C24 1.377(3)
C23 C28 1.509(3)
C24 C25 1.381(3)
C24 H24 0.9300
C25 C26 1.374(3)
C25 C29 1.511(3)
C26 C27 1.382(3)
C26 H26 0.9300
C27 C30 1.505(3)
C28 H28A 0.9600
C28 H28B 0.9600
C28 H28C 0.9600
C29 H29A 0.9600
C29 H29B 0.9600
C29 H29C 0.9600
C30 H30A 0.9600
C30 H30B 0.9600
C30 H30C 0.9600

loop_
_geom_hbond_atom_site_label_D
_geom_hbond_atom_site_label_H
_geom_hbond_atom_site_label_A
_geom_hbond_distance_DH
_geom_hbond_distance_HA
_geom_hbond_distance_DA
_geom_hbond_angle_DHA
N1 H1 N4 0.86 2.23 3.029(3) 154
N3 H3 N2 0.86 2.28 3.060(3) 151

loop_
_geom_torsion_atom_site_label_1
_geom_torsion_atom_site_label_2
_geom_torsion_atom_site_label_3
_geom_torsion_atom_site_label_4
_geom_torsion
C4 N1 C1 C2 0.7(3)
N1 C1 C2 C3 -0.9(3)
C1 C2 C3 C4 0.7(3)
C1 N1 C4 C3 -0.3(3)
C1 N1 C4 C5 179.1(2)
C2 C3 C4 N1 -0.3(3)
C2 C3 C4 C5 -179.6(2)
C7 N2 C5 C4 -179.47(19)
C7 N2 C5 C6 0.0(3)
N1 C4 C5 N2 5.5(3)
C3 C4 C5 N2 -175.4(2)
N1 C4 C5 C6 -174.0(2)
C3 C4 C5 C6 5.1(4)
C5 N2 C7 C8 -87.0(3)
C5 N2 C7 C12 98.7(3)
C12 C7 C8 C9 -3.4(3)
N2 C7 C8 C9 -177.6(2)
C12 C7 C8 C13 177.4(2)
N2 C7 C8 C13 3.1(3)
C7 C8 C9 C10 -0.1(4)
C13 C8 C9 C10 179.2(2)
C8 C9 C10 C11 2.0(4)
C8 C9 C10 C14 -178.0(2)
C9 C10 C11 C12 -0.5(3)
C14 C10 C11 C12 179.4(2)
C10 C11 C12 C7 -2.8(3)
C10 C11 C12 C15 177.5(2)
C8 C7 C12 C11 4.7(3)
N2 C7 C12 C11 179.01(19)
C8 C7 C12 C15 -175.5(2)
N2 C7 C12 C15 -1.2(3)
C19 N3 C16 C17 0.5(3)
N3 C16 C17 C18 -0.9(3)
C16 C17 C18 C19 1.0(3)
C16 N3 C19 C18 0.1(3)
C16 N3 C19 C20 -177.5(2)
C17 C18 C19 N3 -0.7(3)
C17 C18 C19 C20 176.7(2)
C22 N4 C20 C19 178.2(2)
C22 N4 C20 C21 -1.6(4)
N3 C19 C20 N4 8.6(4)
C18 C19 C20 N4 -168.4(2)
N3 C19 C20 C21 -171.6(2)
C18 C19 C20 C21 11.4(4)
C20 N4 C22 C27 94.9(3)
C20 N4 C22 C23 -92.1(3)
C27 C22 C23 C24 -1.2(4)
N4 C22 C23 C24 -174.2(2)
C27 C22 C23 C28 177.8(3)
N4 C22 C23 C28 4.8(4)
C22 C23 C24 C25 0.1(4)
C28 C23 C24 C25 -178.9(3)
C23 C24 C25 C26 1.1(4)
C23 C24 C25 C29 -179.1(2)
C24 C25 C26 C27 -1.2(4)
C29 C25 C26 C27 179.0(2)
C25 C26 C27 C22 0.2(4)
C25 C26 C27 C30 -179.9(3)
C23 C22 C27 C26 1.1(4)
N4 C22 C27 C26 174.1(2)
C23 C22 C27 C30 -178.8(3)
N4 C22 C27 C30 -5.9(4)

loop_
_cod_related_entry_id
_cod_related_entry_database
_cod_related_entry_code
1 ChemSpider 29333942
